data_7125694
loop_
_publ_author_name
'Ye, Zecong'
'Wang, Jian'
'Kothapalli, Sudarshana Santhosh Kumar'
'Yang, Zhiyao'
'Chen, Lixi'
'Xu, Weitao'
'Cai, Yimin'
'Zhang, Tinghui'
'Xiao, Xin'
'Deng, Pengchi'
'Feng, Wen'
'Yuan, Lihua'

_publ_section_title
;
 Controlling the selective synthesis of [2]- and [3]rotaxanes by
 intermolecular steric hindrance between the macrocyclic hosts.
;
_journal_issue 7
_journal_name_full 'Chemical communications (Cambridge, England)'
_journal_page_first 1066
_journal_page_last 1069
_journal_paper_doi 10.1039/c9cc08253k
_journal_volume 56
_journal_year 2020
_chemical_formula_moiety '2(F6 P), C80 H108 N8 O12, C40 H54 N2, 2(C4 H8 O2), 2(C4.5 O2)'
_chemical_formula_sum 'C137 H197 F12 N10 O20 P2'
_chemical_formula_weight 2593.97
_space_group_crystal_system triclinic
_space_group_IT_number 2
_space_group_name_Hall '-P 1'
_space_group_name_H-M_alt 'P -1'
_atom_sites_solution_hydrogens geom
_audit_creation_date 2019-05-10
_audit_creation_method
;
Olex2 1.2
(compiled 2018.05.29 svn.r3508 for OlexSys, GUI svn.r5506)
;
_audit_update_record
;
2019-07-12 deposited with the CCDC.	2019-12-12 downloaded from the CCDC.
;
_cell_angle_alpha 100.477(3)
_cell_angle_beta 97.247(3)
_cell_angle_gamma 114.357(4)
_cell_formula_units_Z 1
_cell_length_a 14.0229(5)
_cell_length_b 16.6854(7)
_cell_length_c 17.4200(5)
_cell_measurement_reflns_used 8361
_cell_measurement_temperature 200.00(10)
_cell_measurement_theta_max 73.2990
_cell_measurement_theta_min 4.3620
_cell_volume 3558.0(3)
_computing_cell_refinement 'CrysAlisPro 1.171.39.46 (Rigaku OD, 2018)'
_computing_data_collection 'CrysAlisPro 1.171.39.46 (Rigaku OD, 2018)'
_computing_data_reduction 'CrysAlisPro 1.171.39.46 (Rigaku OD, 2018)'
_computing_molecular_graphics 'Olex2 (Dolomanov et al., 2009)'
_computing_publication_material 'Olex2 (Dolomanov et al., 2009)'
_computing_structure_refinement 'ShelXL (Sheldrick, 2015)'
_diffrn_ambient_environment N~2~
_diffrn_ambient_temperature 200.00(10)
_diffrn_detector 'CCD plate'
_diffrn_detector_area_resol_mean 10.6525
_diffrn_detector_type Atlas
_diffrn_measured_fraction_theta_full 0.992
_diffrn_measured_fraction_theta_max 0.992
_diffrn_measurement_details
;
List of Runs (angles in degrees, time in seconds):

  # Type    Start    End  Width  t~exp~   \w     \q     \k     \f   Frames
#--------------------------------------------------------------------------
  1  \w   -109.00 -16.00   1.00    2.00    --  -40.08 -38.00 -60.00   93
  2  \w   -110.00 -25.00   1.00    2.00    --  -40.08 -38.00  30.00   85
  3  \w    -68.00  33.00   1.00    2.00    --  -40.08  57.00-180.00  101
  4  \w      1.00  81.00   1.00    2.00    --   40.08 -99.00 -90.00   80
  5  \w     42.00 118.00   1.00    2.00    --  105.48-125.00  30.00   76
  6  \w    103.00 177.00   1.00    2.00    --  105.48 125.00-180.00   74
  7  \w     75.00 118.00   1.00    2.00    --  105.48-125.00-150.00   43
  8  \w     32.00  61.00   1.00    2.00    --  105.48 -45.00 -90.00   29
  9  \w     88.00 130.00   1.00    2.00    --  105.48 -45.00 -90.00   42
 10  \w     33.00 134.00   1.00    2.00    --  105.48 -61.00  60.00  101
 11  \w     78.00 178.00   1.00    2.00    --  105.48  30.00 150.00  100
 12  \w     42.00 153.00   1.00    2.00    --  105.48 -15.00 120.00  111
 13  \w     40.00 135.00   1.00    2.00    --  105.48 -61.00-180.00   95
;
_diffrn_measurement_device 'four-circle diffractometer'
_diffrn_measurement_device_type 'SuperNova, Dual, Cu at home/near, Atlas'
_diffrn_measurement_method '\w scans'
_diffrn_orient_matrix_type 'CrysAlisPro convention (1999,Acta A55,543-557)'
_diffrn_orient_matrix_UB_11 0.0166680000
_diffrn_orient_matrix_UB_12 0.0932282000
_diffrn_orient_matrix_UB_13 -0.0133239000
_diffrn_orient_matrix_UB_21 -0.1093681000
_diffrn_orient_matrix_UB_22 -0.0459936000
_diffrn_orient_matrix_UB_23 -0.0602720000
_diffrn_orient_matrix_UB_31 -0.0554604000
_diffrn_orient_matrix_UB_32 0.0142240000
_diffrn_orient_matrix_UB_33 0.0686121000
_diffrn_radiation_monochromator mirror
_diffrn_radiation_probe x-ray
_diffrn_radiation_type CuK\a
_diffrn_radiation_wavelength 1.54184
_diffrn_reflns_av_R_equivalents 0.0223
_diffrn_reflns_av_unetI/netI 0.0308
_diffrn_reflns_Laue_measured_fraction_full 0.992
_diffrn_reflns_Laue_measured_fraction_max 0.992
_diffrn_reflns_limit_h_max 16
_diffrn_reflns_limit_h_min -16
_diffrn_reflns_limit_k_max 19
_diffrn_reflns_limit_k_min -19
_diffrn_reflns_limit_l_max 20
_diffrn_reflns_limit_l_min -13
_diffrn_reflns_number 20980
_diffrn_reflns_point_group_measured_fraction_full 0.992
_diffrn_reflns_point_group_measured_fraction_max 0.992
_diffrn_reflns_theta_full 66.600
_diffrn_reflns_theta_max 66.600
_diffrn_reflns_theta_min 3.456
_diffrn_source 'micro-focus sealed X-ray tube'
_diffrn_source_type 'SuperNova (Cu) X-ray Source'
_exptl_absorpt_coefficient_mu 0.955
_exptl_absorpt_correction_T_max 1.00000
_exptl_absorpt_correction_T_min 0.79351
_exptl_absorpt_correction_type multi-scan
_exptl_absorpt_process_details
;
CrysAlisPro 1.171.39.46 (Rigaku Oxford Diffraction, 2018)
Empirical absorption correction using spherical harmonics,
 implemented in SCALE3 ABSPACK scaling algorithm.
;
_exptl_crystal_density_diffrn 1.211
_exptl_crystal_description block
_exptl_crystal_F_000 1387
_exptl_crystal_size_max 0.18
_exptl_crystal_size_mid 0.15
_exptl_crystal_size_min 0.11
_refine_diff_density_max 1.014
_refine_diff_density_min -0.614
_refine_diff_density_rms 0.061
_refine_ls_extinction_coef 0.00077(18)
_refine_ls_extinction_expression Fc^*^=kFc[1+0.001xFc^2^\l^3^/sin(2\q)]^-1/4^
_refine_ls_extinction_method 'SHELXL-2014/7 (Sheldrick 2014'
_refine_ls_goodness_of_fit_ref 1.054
_refine_ls_hydrogen_treatment constr
_refine_ls_matrix_type full
_refine_ls_number_parameters 919
_refine_ls_number_reflns 12457
_refine_ls_number_restraints 384
_refine_ls_restrained_S_all 1.101
_refine_ls_R_factor_all 0.0889
_refine_ls_R_factor_gt 0.0745
_refine_ls_shift/su_max 0.001
_refine_ls_shift/su_mean 0.000
_refine_ls_structure_factor_coef Fsqd
_refine_ls_weighting_details 'w=1/[\s^2^(Fo^2^)+(0.1300P)^2^+2.2684P] where P=(Fo^2^+2Fc^2^)/3'
_refine_ls_weighting_scheme calc
_refine_ls_wR_factor_gt 0.2131
_refine_ls_wR_factor_ref 0.2308
_reflns_Friedel_coverage 0.000
_reflns_number_gt 9806
_reflns_number_total 12457
_reflns_threshold_expression 'I > 2\s(I)'
_cod_data_source_file c9cc08253k2.cif
_cod_data_source_block s
_cod_depositor_comments 'Adding full bibliography for 7125693--7125694.cif.'
_cod_original_cell_volume 3558.0(2)
_cod_database_code 7125694
_shelx_shelxl_version_number 2014/7
_chemical_oxdiff_formula 'C11 H10 N O'
_chemical_oxdiff_usercomment C4A-C2-CaCL2
_shelx_space_group_comment
;
The symmetry employed for this shelxl refinement is uniquely defined
by the following loop, which should always be used as a source of
symmetry information in preference to the above space-group names.
They are only intended as comments.
;
_shelx_estimated_absorpt_t_max 0.902
_shelx_estimated_absorpt_t_min 0.847
_reflns_odcompleteness_completeness 99.16
_reflns_odcompleteness_iscentric 1
_reflns_odcompleteness_theta 66.49
_olex2_refinement_description
;
1. Fixed Uiso
 At 1.2 times of:
  All C(H) groups, All C(H,H) groups, All N(H) groups
 At 1.5 times of:
  All C(H,H,H) groups
2. Restrained distances
 C38-C39A
 1.5 with sigma of 0.02
 C38-C39
 1.5 with sigma of 0.02
 C65-C66
 1.5 with sigma of 0.02
 C66-O8
 1.22 with sigma of 0.02
 C66-O9
 1.23 with sigma of 0.02
 O9-C67
 1.35 with sigma of 0.02
 C67-C68
 1.5 with sigma of 0.02
 C66A-O8A
 1.25 with sigma of 0.02
 C66A-O9
 1.25 with sigma of 0.02
 C65A-C66A
 1.5 with sigma of 0.02
 C67A-O9
 1.35 with sigma of 0.02
 C67A-C68A
 1.5 with sigma of 0.02
 O8-C65
 2.35 with sigma of 0.02
 O9-C65
 2.35 with sigma of 0.02
 O8A-C65A
 2.38 with sigma of 0.02
 O9-C68A
 2.45 with sigma of 0.02
3. Rigid bond restraints
 O9, C65, C66, O8, C67, C66A, C67A, C68, C65A, O8A, C68A
 with sigma for 1-2 distances of 0.01 and sigma for 1-3 distances of 0.01
4. Uiso/Uaniso restraints and constraints
F3 \\sim F2A \\sim F2 \\sim F5A \\sim F1 \\sim F4A \\sim F4 \\sim F3A: within
2A with sigma of 0.04 and sigma for terminal atoms of 0.08
O9 \\sim C65 \\sim C66 \\sim O8 \\sim C67 \\sim C66A \\sim C67A \\sim C68 \\sim
C65A \\sim O8A \\sim C68A: within 2A with sigma of 0.04 and sigma for terminal
atoms of 0.08
Uanis(F3A) \\sim Ueq, Uanis(P1) \\sim Ueq, Uanis(F5) \\sim Ueq, Uanis(F6) \\sim
Ueq, Uanis(F4) \\sim Ueq, Uanis(F3) \\sim Ueq, Uanis(F2) \\sim Ueq, Uanis(F1)
\\sim Ueq, Uanis(F5A) \\sim Ueq, Uanis(F4A) \\sim Ueq, Uanis(F2A) \\sim Ueq:
with sigma of 0.01 and sigma for terminal atoms of 0.02
Uanis(C64) \\sim Ueq, Uanis(O6) \\sim Ueq, Uanis(C62) \\sim Ueq, Uanis(C63)
\\sim Ueq, Uanis(O7) \\sim Ueq, Uanis(C61) \\sim Ueq: with sigma of 0.01 and
sigma for terminal atoms of 0.02
Uanis(F1) \\sim Ueq: with sigma of 0.001 and sigma for terminal atoms of 0.002
Uanis(C65) \\sim Ueq, Uanis(C66) \\sim Ueq, Uanis(C67) \\sim Ueq, Uanis(O8)
\\sim Ueq, Uanis(C68) \\sim Ueq: with sigma of 0.001 and sigma for terminal
atoms of 0.002
Uanis(O9) \\sim Ueq, Uanis(C65) \\sim Ueq, Uanis(C66) \\sim Ueq, Uanis(O8)
\\sim Ueq, Uanis(C67A) \\sim Ueq, Uanis(C68A) \\sim Ueq, Uanis(C67) \\sim Ueq,
Uanis(C66A) \\sim Ueq, Uanis(C68) \\sim Ueq, Uanis(C65A) \\sim Ueq, Uanis(O8A)
\\sim Ueq: with sigma of 0.001 and sigma for terminal atoms of 0.002
5. Others
 Fixed Sof: F4(0.5) H38A(0.5) H38(0.5) F3(0.5) F2(0.5) F1(0.5) C39A(0.5)
 H39A(0.5) H39B(0.5) H39C(0.5) C39(0.5) H39D(0.5) H39E(0.5) H39F(0.5) F3A(0.5)
 F5A(0.5) F4A(0.5) F2A(0.5) C66(0.5) C67(0.5) C68(0.5) O8(0.5) C65A(0.5)
 C66A(0.5) C67A(0.5) C68A(0.5) O8A(0.5)
6.a Ternary CH refined with riding coordinates:
 C16(H16), C2(H2A), C38(H38A), C38(H38), C33(H33)
6.b Secondary CH2 refined with riding coordinates:
 C46(H46A,H46B), C13(H13A,H13B), C36(H36A,H36B), C31(H31A,H31B), C5(H5A,H5B),
 C14(H14A,H14B), C4(H4A,H4B), C37(H37A,H37B), C32(H32A,H32B), C63(H63A,H63B)
6.c Aromatic/amide H refined with riding coordinates:
 N2(H2), N1(H1), C41(H41), C24(H24), C48(H48), C9(H9), C12(H12), C52(H52),
 C26(H26), C50(H50), C29(H29), C30(H30), C21(H21), C22(H22), C45(H45), C43(H43),
  C44(H44)
6.d Idealised Me refined as rotating group:
 C56(H56A,H56B,H56C), C55(H55A,H55B,H55C), C54(H54A,H54B,H54C), C59(H59A,H59B,
 H59C), C58(H58A,H58B,H58C), C15(H15A,H15B,H15C), C60(H60A,H60B,H60C), C17(H17A,
 H17B,H17C), C1(H1A,H1B,H1C), C3(H3A,H3B,H3C), C64(H64A,H64B,H64C), C40(H40A,
 H40B,H40C), C61(H61A,H61B,H61C), C34(H34A,H34B,H34C), C35(H35A,H35B,H35C),
 C39A(H39A,H39B,H39C), C39(H39D,H39E,H39F)
;
_olex2_submission_special_instructions 'No special instructions were received'
_oxdiff_exptl_absorpt_empirical_details
;
Empirical correction (ABSPACK) includes:
- Absorption correction using spherical harmonics
- Frame scaling
;
_oxdiff_exptl_absorpt_empirical_full_max 1.394
_oxdiff_exptl_absorpt_empirical_full_min 0.684

loop_
_space_group_symop_operation_xyz
'x, y, z'
'-x, -y, -z'

loop_
_atom_site_label
_atom_site_type_symbol
_atom_site_fract_x
_atom_site_fract_y
_atom_site_fract_z
_atom_site_U_iso_or_equiv
_atom_site_adp_type
_atom_site_occupancy
_atom_site_site_symmetry_order
_atom_site_calc_flag
_atom_site_refinement_flags_posn
_atom_site_refinement_flags_adp
_atom_site_refinement_flags_occupancy
_atom_site_disorder_assembly
_atom_site_disorder_group
P1 P 0.14047(9) 0.28239(7) 0.76778(5) 0.0640(3) Uani 1 1 d . U . . .
O3 O -0.16685(14) 0.30571(12) 0.43642(10) 0.0383(4) Uani 1 1 d . . . . .
O003 O 0.21855(14) 0.48607(12) 0.48752(10) 0.0396(4) Uani 1 1 d . . . . .
O5 O 0.89612(15) 0.73663(14) 0.93203(10) 0.0452(5) Uani 1 1 d . . . . .
O1 O 0.24924(14) 0.33736(13) 0.31061(10) 0.0408(4) Uani 1 1 d . . . . .
O2 O -0.11872(14) 0.18176(13) 0.17639(10) 0.0433(5) Uani 1 1 d . . . . .
O4 O -0.01037(14) 0.45935(14) 0.62207(11) 0.0455(5) Uani 1 1 d . . . . .
N2 N 0.04162(16) 0.40801(14) 0.48597(12) 0.0347(5) Uani 1 1 d . . . . .
H2 H -0.0056 0.4032 0.5142 0.042 Uiso 1 1 calc R . . . .
N5 N 0.31895(16) 0.35822(13) 0.55208(12) 0.0332(5) Uani 1 1 d . . . . .
N1 N 0.09190(16) 0.28839(15) 0.22228(12) 0.0356(5) Uani 1 1 d . . . . .
H1 H 0.0609 0.2690 0.1722 0.043 Uiso 1 1 calc R . . . .
N4 N 0.45952(17) 0.63590(15) 0.83352(12) 0.0397(5) Uani 1 1 d . . . . .
N3 N 0.42536(17) 0.61425(15) 0.75886(12) 0.0395(5) Uani 1 1 d . . . . .
F5 F 0.2070(2) 0.23896(18) 0.72314(14) 0.0923(8) Uani 1 1 d . U . . .
C47 C 0.20196(19) 0.19289(16) 0.48848(15) 0.0335(5) Uani 1 1 d . . . . .
C10 C -0.1082(2) 0.29818(17) 0.38069(15) 0.0336(5) Uani 1 1 d . . . . .
C11 C 0.00328(19) 0.35376(16) 0.40686(14) 0.0323(5) Uani 1 1 d . . . . .
C7 C 0.0266(2) 0.29202(17) 0.27768(14) 0.0332(5) Uani 1 1 d . . . . .
C18 C 0.14456(19) 0.46713(16) 0.52290(14) 0.0322(5) Uani 1 1 d . . . . .
C41 C 0.36867(19) 0.40519(16) 0.50192(14) 0.0319(5) Uani 1 1 d . . . . .
H41 H 0.3323 0.3916 0.4492 0.038 Uiso 1 1 calc R . . . .
C6 C 0.19741(19) 0.31237(17) 0.24084(14) 0.0336(5) Uani 1 1 d . . . . .
C42 C 0.4733(2) 0.47359(16) 0.52783(14) 0.0326(5) Uani 1 1 d . . . . .
C19 C 0.1694(2) 0.50590(16) 0.61170(14) 0.0325(5) Uani 1 1 d . . . . .
C8 C -0.0835(2) 0.23659(17) 0.25284(14) 0.0351(5) Uani 1 1 d . . . . .
C24 C 0.2773(2) 0.54803(17) 0.64907(15) 0.0346(5) Uani 1 1 d . . . . .
H24 H 0.3274 0.5543 0.6176 0.041 Uiso 1 1 calc R . . . .
C25 C 0.5720(2) 0.66429(17) 0.85686(15) 0.0365(6) Uani 1 1 d . . . . .
C23 C 0.3136(2) 0.58119(17) 0.73130(15) 0.0369(6) Uani 1 1 d . . . . .
C48 C 0.19215(19) 0.13331(17) 0.53688(15) 0.0351(5) Uani 1 1 d . . . . .
H48 H 0.1897 0.1508 0.5902 0.042 Uiso 1 1 calc R . . . .
C27 C 0.7453(2) 0.69143(16) 0.82634(14) 0.0339(5) Uani 1 1 d . . . . .
C49 C 0.1859(2) 0.04789(17) 0.50618(16) 0.0379(6) Uani 1 1 d . . . . .
C9 C -0.1509(2) 0.24062(17) 0.30445(15) 0.0366(6) Uani 1 1 d . . . . .
H9 H -0.2247 0.2045 0.2874 0.044 Uiso 1 1 calc R . . . .
C12 C 0.0689(2) 0.35070(17) 0.35409(14) 0.0339(5) Uani 1 1 d . . . . .
H12 H 0.1424 0.3885 0.3702 0.041 Uiso 1 1 calc R . . . .
C28 C 0.7900(2) 0.71355(18) 0.90932(14) 0.0364(6) Uani 1 1 d . . . . .
C52 C 0.2058(2) 0.16788(17) 0.40921(16) 0.0378(6) Uani 1 1 d . . . . .
H52 H 0.2119 0.2081 0.3774 0.045 Uiso 1 1 calc R . . . .
C26 C 0.6376(2) 0.66782(17) 0.80249(14) 0.0351(5) Uani 1 1 d . . . . .
H26 H 0.6077 0.6537 0.7482 0.042 Uiso 1 1 calc R . . . .
C20 C 0.0949(2) 0.50015(18) 0.66031(15) 0.0366(6) Uani 1 1 d . . . . .
C46 C 0.2056(2) 0.28470(17) 0.52156(16) 0.0379(6) Uani 1 1 d . . . . .
H46A H 0.1689 0.3000 0.4798 0.045 Uiso 1 1 calc R . . . .
H46B H 0.1681 0.2813 0.5649 0.045 Uiso 1 1 calc R . . . .
C51 C 0.2005(2) 0.08286(18) 0.37631(16) 0.0397(6) Uani 1 1 d . . . . .
C50 C 0.1906(2) 0.02494(18) 0.42613(16) 0.0404(6) Uani 1 1 d . . . . .
H50 H 0.1869 -0.0319 0.4051 0.049 Uiso 1 1 calc R . . . .
C29 C 0.7250(2) 0.7110(2) 0.96382(15) 0.0416(6) Uani 1 1 d . . . . .
H29 H 0.7544 0.7258 1.0183 0.050 Uiso 1 1 calc R . . . .
C30 C 0.6170(2) 0.68679(19) 0.93775(15) 0.0423(6) Uani 1 1 d . . . . .
H30 H 0.5746 0.6856 0.9748 0.051 Uiso 1 1 calc R . . . .
C21 C 0.1316(2) 0.5362(2) 0.74304(16) 0.0442(6) Uani 1 1 d . . . . .
H21 H 0.0824 0.5335 0.7748 0.053 Uiso 1 1 calc R . . . .
C22 C 0.2388(2) 0.5754(2) 0.77849(16) 0.0430(6) Uani 1 1 d . . . . .
H22 H 0.2617 0.5981 0.8338 0.052 Uiso 1 1 calc R . . . .
C45 C 0.3680(2) 0.37502(18) 0.62847(16) 0.0422(6) Uani 1 1 d . . . . .
H45 H 0.3319 0.3416 0.6619 0.051 Uiso 1 1 calc R . . . .
C13 C -0.2817(2) 0.25101(19) 0.41219(16) 0.0399(6) Uani 1 1 d . . . . .
H13A H -0.2988 0.1871 0.3942 0.048 Uiso 1 1 calc R . . . .
H13B H -0.3114 0.2685 0.3685 0.048 Uiso 1 1 calc R . . . .
C57 C 0.1760(2) -0.0176(2) 0.55980(18) 0.0468(7) Uani 1 1 d . . . . .
C36 C 0.9411(2) 0.7485(2) 1.01511(15) 0.0487(7) Uani 1 1 d . . . . .
H36A H 0.8987 0.6959 1.0331 0.058 Uiso 1 1 calc R . . . .
H36B H 0.9416 0.8020 1.0485 0.058 Uiso 1 1 calc R . . . .
C43 C 0.5246(2) 0.49080(18) 0.60697(16) 0.0433(6) Uani 1 1 d . . . . .
H43 H 0.5952 0.5356 0.6262 0.052 Uiso 1 1 calc R . . . .
C31 C -0.0939(2) 0.4470(2) 0.66615(17) 0.0433(6) Uani 1 1 d . . . . .
H31A H -0.1569 0.4427 0.6319 0.052 Uiso 1 1 calc R . . . .
H31B H -0.0693 0.4994 0.7116 0.052 Uiso 1 1 calc R . . . .
C44 C 0.4716(2) 0.4418(2) 0.65713(17) 0.0481(7) Uani 1 1 d . . . . .
H44 H 0.5060 0.4540 0.7101 0.058 Uiso 1 1 calc R . . . .
C5 C -0.2245(2) 0.1088(2) 0.15544(19) 0.0563(8) Uani 1 1 d . . . . .
H5A H -0.2771 0.1325 0.1536 0.068 Uiso 1 1 calc R . . . .
H5B H -0.2343 0.0737 0.1949 0.068 Uiso 1 1 calc R . . . .
C14 C -0.3283(2) 0.2665(2) 0.48359(18) 0.0453(7) Uani 1 1 d . . . . .
H14A H -0.3082 0.3310 0.5019 0.054 Uiso 1 1 calc R . . . .
H14B H -0.2975 0.2488 0.5267 0.054 Uiso 1 1 calc R . . . .
C53 C 0.2006(3) 0.0561(2) 0.28755(18) 0.0522(7) Uani 1 1 d . . . . .
C16 C -0.4506(2) 0.2132(2) 0.4653(2) 0.0553(8) Uani 1 1 d . . . . .
H16 H -0.4812 0.2264 0.4182 0.066 Uiso 1 1 calc R . . . .
F6 F 0.0852(4) 0.3328(3) 0.8142(2) 0.1599(18) Uani 1 1 d . U . . .
C4 C -0.2390(2) 0.0493(2) 0.07418(18) 0.0575(8) Uani 1 1 d . . . . .
H4A H -0.2307 0.0856 0.0356 0.069 Uiso 1 1 calc R . . . .
H4B H -0.3119 0.0009 0.0585 0.069 Uiso 1 1 calc R . . . .
C37 C 1.0541(2) 0.7595(2) 1.02066(18) 0.0540(8) Uani 1 1 d . . . . .
H37A H 1.0899 0.8041 0.9922 0.065 Uiso 1 1 calc R . . . .
H37B H 1.0918 0.7844 1.0765 0.065 Uiso 1 1 calc R . . . .
F4 F 0.1983(8) 0.2781(8) 0.8467(4) 0.105(3) Uani 0.5 1 d . U P A 2
O6 O 0.5272(4) 0.9412(3) 0.8761(2) 0.1223(13) Uani 1 1 d . U . . .
C32 C -0.1230(3) 0.3629(2) 0.6949(2) 0.0578(8) Uani 1 1 d . . . . .
H32A H -0.0622 0.3710 0.7344 0.069 Uiso 1 1 calc R . . . .
H32B H -0.1374 0.3123 0.6502 0.069 Uiso 1 1 calc R . . . .
C56 C 0.2995(3) 0.1282(3) 0.2690(2) 0.0645(9) Uani 1 1 d . . . . .
H56A H 0.3030 0.1873 0.2878 0.097 Uiso 1 1 calc GR . . . .
H56B H 0.2943 0.1152 0.2122 0.097 Uiso 1 1 calc GR . . . .
H56C H 0.3632 0.1272 0.2955 0.097 Uiso 1 1 calc GR . . . .
C2 C -0.1621(3) 0.0069(2) 0.0694(2) 0.0687(10) Uani 1 1 d . . . . .
H2A H -0.0888 0.0553 0.0920 0.082 Uiso 1 1 calc R . . . .
O7 O 0.4359(3) 0.8988(3) 0.7543(2) 0.1285(15) Uani 1 1 d . U . . .
C55 C 0.0987(3) 0.0507(3) 0.2382(2) 0.0773(11) Uani 1 1 d . . . . .
H55A H 0.0367 0.0052 0.2494 0.116 Uiso 1 1 calc GR . . . .
H55B H 0.0977 0.0346 0.1822 0.116 Uiso 1 1 calc GR . . . .
H55C H 0.0977 0.1087 0.2520 0.116 Uiso 1 1 calc GR . . . .
C54 C 0.2028(4) -0.0355(3) 0.2630(2) 0.0764(11) Uani 1 1 d . . . . .
H54A H 0.2657 -0.0331 0.2945 0.115 Uiso 1 1 calc GR . . . .
H54B H 0.2043 -0.0487 0.2073 0.115 Uiso 1 1 calc GR . . . .
H54C H 0.1398 -0.0823 0.2717 0.115 Uiso 1 1 calc GR . . . .
C59 C 0.0994(3) -0.0153(3) 0.6144(2) 0.0730(11) Uani 1 1 d . . . . .
H59A H 0.1288 0.0441 0.6507 0.110 Uiso 1 1 calc GR . . . .
H59B H 0.0901 -0.0599 0.6443 0.110 Uiso 1 1 calc GR . . . .
H59C H 0.0311 -0.0286 0.5824 0.110 Uiso 1 1 calc GR . . . .
C62 C 0.4948(4) 0.9551(4) 0.8098(3) 0.0844(12) Uani 1 1 d . U . . .
C58 C 0.2864(3) 0.0114(3) 0.6105(3) 0.0917(15) Uani 1 1 d . . . . .
H58A H 0.3318 0.0018 0.5767 0.138 Uiso 1 1 calc GR . . . .
H58B H 0.2804 -0.0241 0.6489 0.138 Uiso 1 1 calc GR . . . .
H58C H 0.3169 0.0747 0.6381 0.138 Uiso 1 1 calc GR . . . .
C15 C -0.4950(3) 0.2399(3) 0.5351(3) 0.0954(16) Uani 1 1 d . . . . .
H15A H -0.4694 0.2234 0.5806 0.143 Uiso 1 1 calc GR . . . .
H15B H -0.5720 0.2089 0.5208 0.143 Uiso 1 1 calc GR . . . .
H15C H -0.4716 0.3045 0.5483 0.143 Uiso 1 1 calc GR . . . .
C60 C 0.1297(5) -0.1164(3) 0.5102(3) 0.1003(17) Uani 1 1 d . . . . .
H60A H 0.0654 -0.1309 0.4722 0.150 Uiso 1 1 calc GR . . . .
H60B H 0.1132 -0.1563 0.5451 0.150 Uiso 1 1 calc GR . . . .
H60C H 0.1814 -0.1239 0.4823 0.150 Uiso 1 1 calc GR . . . .
C17 C -0.4871(3) 0.1099(3) 0.4482(3) 0.0933(15) Uani 1 1 d . . . . .
H17A H -0.4706 0.0890 0.3988 0.140 Uiso 1 1 calc GR . . . .
H17B H -0.5632 0.0790 0.4440 0.140 Uiso 1 1 calc GR . . . .
H17C H -0.4503 0.0971 0.4911 0.140 Uiso 1 1 calc GR . . . .
C38 C 1.0659(4) 0.6758(4) 0.9889(4) 0.0968(15) Uani 1 1 d D . . . .
H38A H 1.0451 0.6398 1.0278 0.116 Uiso 0.5 1 calc R . P B 2
H38 H 1.0394 0.6632 0.9311 0.116 Uiso 0.5 1 calc R . P C 1
F3 F 0.2485(7) 0.3793(5) 0.7741(6) 0.116(3) Uani 0.5 1 d . U P A 2
C1 C -0.1696(5) -0.0361(3) -0.0180(3) 0.1008(17) Uani 1 1 d . . . . .
H1A H -0.2410 -0.0837 -0.0413 0.151 Uiso 1 1 calc GR . . . .
H1B H -0.1192 -0.0612 -0.0203 0.151 Uiso 1 1 calc GR . . . .
H1C H -0.1533 0.0095 -0.0474 0.151 Uiso 1 1 calc GR . . . .
F2 F 0.0907(9) 0.2980(10) 0.6899(4) 0.121(3) Uani 0.5 1 d . U P A 2
C33 C -0.2199(4) 0.3398(4) 0.7316(4) 0.1016(16) Uani 1 1 d . . . . .
H33 H -0.2788 0.3353 0.6915 0.122 Uiso 1 1 calc R . . . .
F1 F 0.0429(9) 0.2053(8) 0.7647(8) 0.173(4) Uani 0.5 1 d . U P A 2
C3 C -0.1843(5) -0.0631(4) 0.1182(3) 0.115(2) Uani 1 1 d . . . . .
H3A H -0.1743 -0.0339 0.1734 0.172 Uiso 1 1 calc GR . . . .
H3B H -0.1356 -0.0898 0.1136 0.172 Uiso 1 1 calc GR . . . .
H3C H -0.2569 -0.1098 0.0985 0.172 Uiso 1 1 calc GR . . . .
C64 C 0.4634(4) 0.8354(4) 0.9521(4) 0.121(2) Uani 1 1 d . U . . .
H64A H 0.4250 0.7718 0.9494 0.181 Uiso 1 1 calc GR . . . .
H64B H 0.4200 0.8654 0.9657 0.181 Uiso 1 1 calc GR . . . .
H64C H 0.5291 0.8620 0.9922 0.181 Uiso 1 1 calc GR . . . .
C63 C 0.4878(6) 0.8459(4) 0.8746(4) 0.124(2) Uani 1 1 d . U . . .
H63A H 0.5418 0.8257 0.8647 0.148 Uiso 1 1 calc R . . . .
H63B H 0.4237 0.8096 0.8323 0.148 Uiso 1 1 calc R . . . .
C40 C 1.1866(6) 0.7011(6) 0.9955(6) 0.167(3) Uani 1 1 d . . . . .
H40A H 1.2115 0.7321 0.9553 0.250 Uiso 1 1 calc GR . . . .
H40B H 1.1962 0.6467 0.9876 0.250 Uiso 1 1 calc GR . . . .
H40C H 1.2268 0.7403 1.0476 0.250 Uiso 1 1 calc GR . . . .
C61 C 0.5389(7) 1.0539(5) 0.8151(5) 0.147(3) Uani 1 1 d . U . . .
H61A H 0.4869 1.0749 0.8272 0.221 Uiso 1 1 calc GR . . . .
H61B H 0.5551 1.0644 0.7648 0.221 Uiso 1 1 calc GR . . . .
H61C H 0.6033 1.0865 0.8567 0.221 Uiso 1 1 calc GR . . . .
C34 C -0.2545(6) 0.2477(5) 0.7490(5) 0.173(3) Uani 1 1 d . . . . .
H34A H -0.2835 0.2010 0.6995 0.259 Uiso 1 1 calc GR . . . .
H34B H -0.3083 0.2382 0.7800 0.259 Uiso 1 1 calc GR . . . .
H34C H -0.1936 0.2452 0.7786 0.259 Uiso 1 1 calc GR . . . .
C35 C -0.2058(9) 0.4053(6) 0.8001(6) 0.221(6) Uani 1 1 d . . . . .
H35A H -0.1333 0.4309 0.8307 0.331 Uiso 1 1 calc GR . . . .
H35B H -0.2547 0.3775 0.8320 0.331 Uiso 1 1 calc GR . . . .
H35C H -0.2196 0.4526 0.7847 0.331 Uiso 1 1 calc GR . . . .
C39A C 1.0117(8) 0.6165(6) 0.9175(5) 0.083(2) Uani 0.5 1 d D . P D 2
H39A H 0.9360 0.5941 0.9144 0.125 Uiso 0.5 1 calc GR . P D 2
H39B H 1.0299 0.5665 0.9114 0.125 Uiso 0.5 1 calc GR . P D 2
H39C H 1.0304 0.6464 0.8757 0.125 Uiso 0.5 1 calc GR . P D 2
C39 C 1.0030(10) 0.5884(7) 1.0049(8) 0.118(4) Uani 0.5 1 d D . P D 1
H39D H 1.0406 0.5837 1.0526 0.178 Uiso 0.5 1 calc GR . P D 1
H39E H 0.9925 0.5399 0.9604 0.178 Uiso 0.5 1 calc GR . P D 1
H39F H 0.9345 0.5842 1.0121 0.178 Uiso 0.5 1 calc GR . P D 1
C65 C 0.4394(10) 0.2562(8) 0.8059(7) 0.210(4) Uani 1 1 d D U . E 1
F3A F 0.2283(8) 0.3312(8) 0.8422(6) 0.154(5) Uani 0.5 1 d . U P A 1
F5A F 0.0450(6) 0.2149(9) 0.6938(5) 0.164(4) Uani 0.5 1 d . U P A 1
F4A F 0.0972(8) 0.1967(5) 0.8065(5) 0.116(2) Uani 0.5 1 d . U P A 1
F2A F 0.1732(13) 0.3525(6) 0.7225(8) 0.138(4) Uani 0.5 1 d . U P A 1
C66 C 0.5081(16) 0.3543(12) 0.8537(9) 0.159(4) Uani 0.5 1 d D U P E 1
C67 C 0.6124(13) 0.4624(12) 0.9901(12) 0.159(5) Uani 0.5 1 d D U P E 1
C68 C 0.7256(13) 0.4877(11) 0.9918(10) 0.144(4) Uani 0.5 1 d D U P E 1
O8 O 0.5119(13) 0.4100(10) 0.8250(9) 0.206(4) Uani 0.5 1 d D U P E 1
O9 O 0.5418(4) 0.3689(4) 0.9244(3) 0.1481(15) Uani 1 1 d D U . . .
C65A C 0.6615(13) 0.4841(11) 1.0070(7) 0.117(3) Uani 0.5 1 d D U P E 2
C66A C 0.5963(11) 0.4537(9) 0.9283(9) 0.133(3) Uani 0.5 1 d D U P E 2
C67A C 0.4636(15) 0.3038(12) 0.8423(9) 0.150(4) Uani 0.5 1 d D U P E 2
C68A C 0.4627(16) 0.2196(10) 0.8771(11) 0.183(5) Uani 0.5 1 d D U P E 2
O8A O 0.5763(9) 0.4627(8) 0.8595(7) 0.151(3) Uani 0.5 1 d D U P E 2

loop_
_atom_site_aniso_label
_atom_site_aniso_U_11
_atom_site_aniso_U_22
_atom_site_aniso_U_33
_atom_site_aniso_U_23
_atom_site_aniso_U_13
_atom_site_aniso_U_12
P1 0.0825(7) 0.0820(7) 0.0446(5) 0.0243(4) 0.0299(4) 0.0454(5)
O3 0.0303(9) 0.0419(10) 0.0369(9) 0.0038(8) 0.0095(7) 0.0126(8)
O003 0.0348(9) 0.0416(10) 0.0317(9) 0.0037(7) 0.0104(7) 0.0084(8)
O5 0.0385(10) 0.0666(13) 0.0250(9) 0.0070(8) 0.0042(7) 0.0210(9)
O1 0.0335(9) 0.0559(11) 0.0235(8) 0.0047(8) 0.0055(7) 0.0134(8)
O2 0.0343(9) 0.0440(10) 0.0312(9) -0.0042(8) 0.0032(7) 0.0051(8)
O4 0.0332(10) 0.0617(12) 0.0360(10) 0.0050(9) 0.0105(8) 0.0183(9)
N2 0.0310(10) 0.0395(11) 0.0296(10) 0.0039(9) 0.0088(8) 0.0135(9)
N5 0.0347(11) 0.0257(10) 0.0357(11) 0.0068(8) 0.0120(9) 0.0093(8)
N1 0.0333(11) 0.0424(12) 0.0221(9) 0.0031(8) 0.0043(8) 0.0111(9)
N4 0.0372(12) 0.0434(12) 0.0303(11) 0.0038(9) 0.0076(9) 0.0124(10)
N3 0.0364(12) 0.0432(12) 0.0293(11) 0.0018(9) 0.0068(9) 0.0119(10)
F5 0.135(2) 0.0933(17) 0.0716(14) 0.0200(12) 0.0520(15) 0.0651(17)
C47 0.0273(12) 0.0285(12) 0.0379(13) 0.0064(10) 0.0092(10) 0.0064(10)
C10 0.0329(12) 0.0346(13) 0.0337(12) 0.0096(10) 0.0092(10) 0.0146(10)
C11 0.0336(12) 0.0315(12) 0.0291(12) 0.0064(9) 0.0064(10) 0.0128(10)
C7 0.0336(13) 0.0357(13) 0.0271(12) 0.0066(10) 0.0073(10) 0.0130(10)
C18 0.0326(12) 0.0300(12) 0.0318(12) 0.0054(10) 0.0073(10) 0.0130(10)
C41 0.0346(12) 0.0288(12) 0.0287(12) 0.0050(9) 0.0087(10) 0.0114(10)
C6 0.0342(13) 0.0338(13) 0.0258(12) 0.0058(9) 0.0075(10) 0.0091(10)
C42 0.0360(13) 0.0258(11) 0.0301(12) 0.0051(9) 0.0095(10) 0.0086(10)
C19 0.0349(13) 0.0309(12) 0.0304(12) 0.0055(9) 0.0091(10) 0.0141(10)
C8 0.0353(13) 0.0338(13) 0.0293(12) 0.0036(10) 0.0045(10) 0.0115(10)
C24 0.0350(13) 0.0330(12) 0.0319(12) 0.0040(10) 0.0113(10) 0.0122(10)
C25 0.0359(13) 0.0370(13) 0.0300(12) 0.0046(10) 0.0080(10) 0.0115(11)
C23 0.0348(13) 0.0367(13) 0.0328(13) 0.0035(10) 0.0081(10) 0.0122(11)
C48 0.0307(12) 0.0355(13) 0.0341(13) 0.0096(10) 0.0089(10) 0.0092(10)
C27 0.0369(13) 0.0321(12) 0.0255(12) 0.0036(9) 0.0070(10) 0.0101(10)
C49 0.0303(12) 0.0349(13) 0.0457(15) 0.0124(11) 0.0094(11) 0.0110(10)
C9 0.0294(12) 0.0358(13) 0.0364(13) 0.0049(10) 0.0046(10) 0.0095(10)
C12 0.0301(12) 0.0349(13) 0.0312(12) 0.0058(10) 0.0060(10) 0.0106(10)
C28 0.0366(13) 0.0394(14) 0.0273(12) 0.0050(10) 0.0054(10) 0.0134(11)
C52 0.0342(13) 0.0340(13) 0.0407(14) 0.0121(11) 0.0125(11) 0.0088(10)
C26 0.0368(13) 0.0353(13) 0.0245(11) 0.0036(10) 0.0061(10) 0.0099(10)
C20 0.0359(13) 0.0386(13) 0.0348(13) 0.0075(10) 0.0099(10) 0.0164(11)
C46 0.0307(13) 0.0324(13) 0.0466(15) 0.0103(11) 0.0142(11) 0.0088(10)
C51 0.0358(13) 0.0374(14) 0.0388(14) 0.0063(11) 0.0133(11) 0.0099(11)
C50 0.0395(14) 0.0323(13) 0.0465(15) 0.0069(11) 0.0139(11) 0.0133(11)
C29 0.0464(15) 0.0519(16) 0.0215(11) 0.0036(11) 0.0062(10) 0.0202(13)
C30 0.0427(15) 0.0506(16) 0.0283(13) 0.0038(11) 0.0114(11) 0.0175(12)
C21 0.0403(14) 0.0530(16) 0.0353(14) 0.0034(12) 0.0149(11) 0.0185(13)
C22 0.0421(15) 0.0508(16) 0.0300(13) 0.0023(11) 0.0099(11) 0.0178(12)
C45 0.0497(16) 0.0357(14) 0.0362(14) 0.0110(11) 0.0158(12) 0.0119(12)
C13 0.0282(13) 0.0402(14) 0.0449(15) 0.0054(11) 0.0066(11) 0.0118(11)
C57 0.0498(16) 0.0417(15) 0.0520(16) 0.0201(13) 0.0115(13) 0.0200(13)
C36 0.0510(17) 0.0673(19) 0.0249(13) 0.0043(12) 0.0030(11) 0.0281(15)
C43 0.0402(14) 0.0364(14) 0.0348(13) 0.0048(11) 0.0041(11) 0.0025(11)
C31 0.0361(14) 0.0544(17) 0.0435(15) 0.0133(12) 0.0136(11) 0.0224(12)
C44 0.0513(17) 0.0441(15) 0.0339(14) 0.0096(12) 0.0063(12) 0.0082(13)
C5 0.0304(14) 0.0594(19) 0.0497(17) -0.0088(14) 0.0035(12) 0.0031(13)
C14 0.0354(14) 0.0460(16) 0.0502(16) 0.0059(12) 0.0143(12) 0.0155(12)
C53 0.0572(18) 0.0478(17) 0.0410(16) 0.0043(13) 0.0170(13) 0.0148(14)
C16 0.0347(15) 0.0605(19) 0.066(2) 0.0094(15) 0.0150(14) 0.0188(14)
F6 0.234(4) 0.286(5) 0.111(2) 0.101(3) 0.103(3) 0.221(4)
C4 0.0409(16) 0.0545(18) 0.0436(16) -0.0094(14) -0.0011(13) 0.0015(14)
C37 0.0470(17) 0.071(2) 0.0391(15) 0.0108(14) 0.0008(12) 0.0253(15)
F4 0.163(8) 0.194(9) 0.043(3) 0.058(5) 0.052(4) 0.142(8)
O6 0.161(4) 0.096(3) 0.092(2) -0.0047(19) -0.007(2) 0.063(2)
C32 0.0535(18) 0.0576(19) 0.062(2) 0.0192(15) 0.0077(15) 0.0243(15)
C56 0.072(2) 0.068(2) 0.0511(19) 0.0159(16) 0.0316(17) 0.0242(18)
C2 0.063(2) 0.053(2) 0.064(2) -0.0124(16) 0.0078(17) 0.0143(16)
O7 0.090(3) 0.136(3) 0.108(3) 0.002(2) 0.006(2) 0.018(2)
C55 0.074(2) 0.102(3) 0.0412(18) 0.0051(18) 0.0089(17) 0.032(2)
C54 0.107(3) 0.054(2) 0.061(2) 0.0022(16) 0.037(2) 0.029(2)
C59 0.090(3) 0.073(2) 0.084(3) 0.051(2) 0.046(2) 0.042(2)
C62 0.064(2) 0.094(3) 0.083(3) 0.005(2) 0.023(2) 0.030(2)
C58 0.071(3) 0.108(4) 0.109(3) 0.067(3) 0.010(2) 0.039(2)
C15 0.053(2) 0.101(3) 0.117(4) -0.001(3) 0.041(2) 0.026(2)
C60 0.178(5) 0.045(2) 0.077(3) 0.0289(19) 0.028(3) 0.043(3)
C17 0.056(2) 0.071(3) 0.132(4) 0.010(3) 0.038(2) 0.0109(19)
C38 0.093(3) 0.098(3) 0.140(5) 0.049(3) 0.059(3) 0.065(3)
F3 0.130(6) 0.073(4) 0.132(6) 0.019(4) 0.064(5) 0.027(4)
C1 0.131(4) 0.074(3) 0.082(3) -0.004(2) 0.047(3) 0.034(3)
F2 0.134(7) 0.200(9) 0.058(3) 0.025(5) 0.005(4) 0.109(6)
C33 0.088(3) 0.113(4) 0.129(4) 0.072(4) 0.063(3) 0.041(3)
F1 0.168(4) 0.172(4) 0.171(4) 0.049(2) 0.042(2) 0.066(2)
C3 0.176(6) 0.093(4) 0.070(3) 0.003(3) -0.004(3) 0.072(4)
C64 0.073(3) 0.112(4) 0.153(6) 0.015(4) 0.029(3) 0.024(3)
C63 0.154(5) 0.088(4) 0.135(5) 0.019(3) 0.023(4) 0.067(4)
C40 0.128(5) 0.193(7) 0.283(10) 0.123(7) 0.124(6) 0.124(6)
C61 0.181(7) 0.111(5) 0.158(6) 0.051(4) 0.072(5) 0.057(5)
C34 0.140(6) 0.154(6) 0.230(9) 0.134(6) 0.080(6) 0.026(5)
C35 0.260(11) 0.143(7) 0.235(10) 0.032(7) 0.195(9) 0.034(7)
C39A 0.113(7) 0.065(5) 0.077(5) 0.005(4) 0.020(5) 0.051(5)
C39 0.117(9) 0.082(7) 0.152(11) 0.015(7) 0.018(8) 0.051(7)
C65 0.209(4) 0.209(4) 0.211(4) 0.051(2) 0.038(2) 0.095(2)
F3A 0.121(6) 0.166(9) 0.094(7) -0.044(6) 0.008(5) 0.025(6)
F5A 0.096(5) 0.214(9) 0.091(5) -0.006(6) -0.013(4) 0.011(5)
F4A 0.165(6) 0.105(4) 0.116(5) 0.075(4) 0.083(5) 0.063(5)
F2A 0.242(11) 0.090(6) 0.153(8) 0.083(6) 0.133(8) 0.096(6)
C66 0.158(4) 0.159(4) 0.159(4) 0.0414(15) 0.0359(13) 0.071(2)
C67 0.160(5) 0.159(5) 0.159(5) 0.0414(15) 0.0357(15) 0.071(2)
C68 0.145(5) 0.142(5) 0.145(5) 0.037(2) 0.032(2) 0.064(3)
O8 0.208(5) 0.206(5) 0.204(5) 0.062(2) 0.043(2) 0.090(3)
O9 0.1478(18) 0.1474(17) 0.1487(17) 0.0400(10) 0.0355(10) 0.0641(11)
C65A 0.117(4) 0.113(4) 0.120(4) 0.033(2) 0.025(2) 0.051(2)
C66A 0.134(4) 0.132(4) 0.133(4) 0.0364(14) 0.0295(13) 0.0587(18)
C67A 0.150(4) 0.150(4) 0.149(4) 0.0384(15) 0.0339(14) 0.067(2)
C68A 0.185(6) 0.182(5) 0.184(6) 0.048(2) 0.043(2) 0.082(3)
O8A 0.155(4) 0.151(4) 0.147(3) 0.044(2) 0.030(2) 0.067(2)

loop_
_atom_type_symbol
_atom_type_description
_atom_type_scat_dispersion_real
_atom_type_scat_dispersion_imag
_atom_type_scat_source
C C 0.0181 0.0091 'International Tables Vol C Tables 4.2.6.8 and 6.1.1.4'
H H 0.0000 0.0000 'International Tables Vol C Tables 4.2.6.8 and 6.1.1.4'
N N 0.0311 0.0180 'International Tables Vol C Tables 4.2.6.8 and 6.1.1.4'
O O 0.0492 0.0322 'International Tables Vol C Tables 4.2.6.8 and 6.1.1.4'
P P 0.2955 0.4335 'International Tables Vol C Tables 4.2.6.8 and 6.1.1.4'
F F 0.0727 0.0534 'International Tables Vol C Tables 4.2.6.8 and 6.1.1.4'

loop_
_geom_angle_atom_site_label_1
_geom_angle_atom_site_label_2
_geom_angle_atom_site_label_3
_geom_angle
_geom_angle_site_symmetry_3
F5 P1 F3 82.1(3) .
F5 P1 F4A 88.6(3) .
F6 P1 F5 174.8(2) .
F6 P1 F3 92.9(3) .
F6 P1 F2 87.7(3) .
F6 P1 F5A 101.1(5) .
F6 P1 F4A 94.6(3) .
F4 P1 F5 87.7(3) .
F4 P1 F6 90.7(3) .
F4 P1 F3 88.0(5) .
F4 P1 F2 173.7(7) .
F2 P1 F5 93.3(3) .
F2 P1 F3 86.1(5) .
F1 P1 F5 103.6(5) .
F1 P1 F6 81.5(5) .
F1 P1 F4 93.6(6) .
F1 P1 F3 174.2(6) .
F1 P1 F2 92.2(7) .
F3A P1 F5 93.3(5) .
F3A P1 F6 82.8(5) .
F3A P1 F5A 169.8(8) .
F3A P1 F4A 87.0(6) .
F5A P1 F5 83.3(4) .
F5A P1 F4A 83.3(6) .
F2A P1 F5 88.0(3) .
F2A P1 F6 89.3(3) .
F2A P1 F3A 99.5(8) .
F2A P1 F5A 90.0(7) .
F2A P1 F4A 172.8(6) .
C10 O3 C13 117.04(19) .
C28 O5 C36 118.8(2) .
C8 O2 C5 117.4(2) .
C20 O4 C31 121.2(2) .
C18 N2 C11 127.3(2) .
C41 N5 C46 119.2(2) .
C45 N5 C41 121.8(2) .
C45 N5 C46 119.0(2) .
C6 N1 C7 126.0(2) .
N3 N4 C25 113.2(2) .
N4 N3 C23 116.2(2) .
C48 C47 C46 120.3(2) .
C52 C47 C48 120.4(2) .
C52 C47 C46 119.3(2) .
O3 C10 C11 114.9(2) .
O3 C10 C9 124.7(2) .
C9 C10 C11 120.4(2) .
N2 C11 C10 117.4(2) .
C12 C11 N2 123.8(2) .
C12 C11 C10 118.8(2) .
C8 C7 N1 118.2(2) .
C12 C7 N1 122.1(2) .
C12 C7 C8 119.7(2) .
O003 C18 N2 122.8(2) .
O003 C18 C19 119.2(2) .
N2 C18 C19 117.8(2) .
N5 C41 C42 120.9(2) .
O1 C6 N1 122.6(2) .
O1 C6 C27 118.9(2) 2_666
N1 C6 C27 118.5(2) 2_666
C41 C42 C42 120.4(3) 2_666
C41 C42 C43 117.4(2) .
C43 C42 C42 122.3(3) 2_666
C24 C19 C18 115.3(2) .
C24 C19 C20 117.7(2) .
C20 C19 C18 127.0(2) .
O2 C8 C7 115.9(2) .
O2 C8 C9 124.1(2) .
C7 C8 C9 120.0(2) .
C23 C24 C19 122.8(2) .
C26 C25 N4 123.5(2) .
C30 C25 N4 117.7(2) .
C30 C25 C26 118.8(2) .
C24 C23 N3 114.6(2) .
C24 C23 C22 118.8(2) .
C22 C23 N3 126.6(2) .
C49 C48 C47 120.5(2) .
C28 C27 C6 126.7(2) 2_666
C26 C27 C6 115.1(2) 2_666
C26 C27 C28 118.2(2) .
C48 C49 C50 117.7(2) .
C48 C49 C57 120.5(2) .
C50 C49 C57 121.8(2) .
C10 C9 C8 120.1(2) .
C7 C12 C11 121.1(2) .
O5 C28 C27 117.6(2) .
O5 C28 C29 122.8(2) .
C29 C28 C27 119.6(2) .
C47 C52 C51 120.8(2) .
C27 C26 C25 122.4(2) .
O4 C20 C19 116.5(2) .
O4 C20 C21 123.9(2) .
C21 C20 C19 119.6(2) .
N5 C46 C47 111.7(2) .
C52 C51 C53 119.3(3) .
C50 C51 C52 117.4(2) .
C50 C51 C53 123.2(3) .
C51 C50 C49 123.2(2) .
C30 C29 C28 120.7(2) .
C25 C30 C29 120.4(2) .
C22 C21 C20 121.3(2) .
C21 C22 C23 119.8(2) .
N5 C45 C44 119.6(2) .
O3 C13 C14 107.7(2) .
C59 C57 C49 110.9(2) .
C59 C57 C60 106.3(3) .
C58 C57 C49 108.3(3) .
C58 C57 C59 109.4(3) .
C58 C57 C60 110.2(4) .
C60 C57 C49 111.6(3) .
O5 C36 C37 107.4(2) .
C44 C43 C42 120.5(2) .
O4 C31 C32 110.9(2) .
C45 C44 C43 119.8(3) .
O2 C5 C4 108.0(2) .
C13 C14 C16 112.9(2) .
C51 C53 C56 110.0(2) .
C51 C53 C55 108.2(3) .
C55 C53 C56 109.4(3) .
C54 C53 C51 112.5(3) .
C54 C53 C56 107.9(3) .
C54 C53 C55 108.9(3) .
C14 C16 C17 111.6(3) .
C15 C16 C14 111.0(3) .
C15 C16 C17 107.5(3) .
C5 C4 C2 115.2(3) .
C38 C37 C36 116.6(3) .
C62 O6 C63 113.7(4) .
C31 C32 C33 113.1(3) .
C4 C2 C1 110.4(4) .
C4 C2 C3 110.9(4) .
C3 C2 C1 110.8(4) .
O6 C62 C61 111.0(5) .
O7 C62 O6 124.9(6) .
O7 C62 C61 124.0(6) .
C37 C38 C40 109.2(5) .
C39A C38 C37 124.5(6) .
C39A C38 C40 107.8(6) .
C39 C38 C37 123.0(6) .
C39 C38 C40 114.7(6) .
C34 C33 C32 110.5(5) .
C35 C33 C32 114.1(5) .
C35 C33 C34 110.3(6) .
O6 C63 C64 108.0(5) .
O8 C66 C65 118.7(15) .
O8 C66 O9 122.0(18) .
O9 C66 C65 118.1(14) .
C68 C67 O9 108.7(13) .
C66 O9 C67 130.3(13) .
C66A O9 C67A 118.4(10) .
O9 C66A C65A 100.1(12) .
O8A C66A O9 106.6(12) .
O8A C66A C65A 151.7(14) .
O9 C67A C68A 87.0(10) .

loop_
_geom_bond_atom_site_label_1
_geom_bond_atom_site_label_2
_geom_bond_distance
_geom_bond_site_symmetry_2
P1 F5 1.593(2) .
P1 F6 1.552(3) .
P1 F4 1.534(6) .
P1 F3 1.671(7) .
P1 F2 1.561(6) .
P1 F1 1.427(11) .
P1 F3A 1.499(9) .
P1 F5A 1.586(7) .
P1 F4A 1.615(5) .
P1 F2A 1.478(6) .
O3 C10 1.370(3) .
O3 C13 1.442(3) .
O003 C18 1.232(3) .
O5 C28 1.357(3) .
O5 C36 1.447(3) .
O1 C6 1.234(3) .
O2 C8 1.368(3) .
O2 C5 1.424(3) .
O4 C20 1.358(3) .
O4 C31 1.445(3) .
N2 C11 1.402(3) .
N2 C18 1.353(3) .
N5 C41 1.347(3) .
N5 C46 1.501(3) .
N5 C45 1.341(3) .
N1 C7 1.422(3) .
N1 C6 1.341(3) .
N4 N3 1.257(3) .
N4 C25 1.425(3) .
N3 C23 1.412(3) .
C47 C48 1.393(4) .
C47 C52 1.382(4) .
C47 C46 1.513(3) .
C10 C11 1.408(3) .
C10 C9 1.380(3) .
C11 C12 1.389(3) .
C7 C8 1.390(3) .
C7 C12 1.389(3) .
C18 C19 1.499(3) .
C41 C42 1.387(3) .
C6 C27 1.507(3) 2_666
C42 C42 1.492(5) 2_666
C42 C43 1.391(4) .
C19 C24 1.384(3) .
C19 C20 1.410(3) .
C8 C9 1.397(4) .
C24 C23 1.383(3) .
C25 C26 1.394(3) .
C25 C30 1.383(4) .
C23 C22 1.396(4) .
C48 C49 1.391(4) .
C27 C6 1.507(3) 2_666
C27 C28 1.416(3) .
C27 C26 1.378(4) .
C49 C50 1.395(4) .
C49 C57 1.538(4) .
C28 C29 1.391(4) .
C52 C51 1.398(4) .
C20 C21 1.395(4) .
C51 C50 1.390(4) .
C51 C53 1.530(4) .
C29 C30 1.385(4) .
C21 C22 1.370(4) .
C45 C44 1.371(4) .
C13 C14 1.506(4) .
C57 C59 1.530(5) .
C57 C58 1.515(5) .
C57 C60 1.530(5) .
C36 C37 1.506(4) .
C43 C44 1.381(4) .
C31 C32 1.491(4) .
C5 C4 1.510(4) .
C14 C16 1.529(4) .
C53 C56 1.534(4) .
C53 C55 1.531(5) .
C53 C54 1.526(5) .
C16 C15 1.513(5) .
C16 C17 1.540(6) .
C4 C2 1.517(5) .
C37 C38 1.490(6) .
O6 C62 1.282(6) .
O6 C63 1.446(7) .
C32 C33 1.511(5) .
C2 C1 1.532(5) .
C2 C3 1.521(7) .
O7 C62 1.152(6) .
C62 C61 1.483(8) .
C38 C40 1.548(7) .
C38 C39A 1.340(9) .
C38 C39 1.459(11) .
C33 C34 1.510(8) .
C33 C35 1.394(9) .
C64 C63 1.457(8) .
C65 C66 1.517(15) .
C66 O8 1.119(14) .
C66 O9 1.204(14) .
C67 C68 1.460(16) .
C67 O9 1.585(15) .
O9 C66A 1.284(12) .
O9 C67A 1.576(15) .
C65A C66A 1.422(14) .
C66A O8A 1.248(12) .
C67A C68A 1.625(16) .
